data_2001683
loop_
_publ_author_name
'Agmon, I.'
'Ashkenazi, P.'
'Kaftory, M.'

_publ_section_title
;
 Structures of Diels--Alder reaction bis-adducts of 4-phenyl- or
 4-methyl-1,2,4-triazoline-3,5-dione with 1,6-methano[10]annulene
;
_journal_issue 5
_journal_name_full 'Acta Crystallographica Section C'
_journal_page_first 911
_journal_page_last 914
_journal_paper_doi 10.1107/S0108270192012241
_journal_volume 49
_journal_year 1993
_chemical_formula_sum 'C27 H20 N6 O4'
_chemical_formula_weight 492.50
_symmetry_cell_setting monoclinic
_symmetry_space_group_name_Hall '-P 2ybc'
_symmetry_space_group_name_H-M 'P 1 21/c 1'
_cell_angle_alpha 90
_cell_angle_beta 98.42(3)
_cell_angle_gamma 90
_cell_formula_units_Z 4
_cell_length_a 14.440(7)
_cell_length_b 9.416(5)
_cell_length_c 16.227(9)
_cell_volume 2183(2)
_diffrn_radiation_type Mo
_diffrn_radiation_wavelength 0.71069
_exptl_absorpt_coefficient_mu 0.063
_exptl_crystal_density_diffrn 1.499
_exptl_crystal_F_000 1024
_cod_data_source_file al1019.cif
_cod_data_source_block al1019_structure_2_of_3
_cod_original_cell_volume 2182.55
_cod_database_code 2001683

loop_
_atom_site_label
_atom_site_fract_x
_atom_site_fract_y
_atom_site_fract_z
_atom_site_U_iso_or_equiv
O(1) .7645(2) -.1457(4) .2876(2) .0380(9)
O(2) .5439(2) .1039(4) .4083(2) .0441(8)
O(3) .7054(3) .4048(4) .4735(2) .0513(10)
O(4) .9357(2) .1610(4) .3671(2) .0420(9)
N(1) .6395(2) -.0052(4) .2360(2) .0267(8)
N(2) .6599(2) -.0484(4) .3702(2) .0282(9)
N(3) .5704(2) .0701(4) .2725(2) .0292(8)
N(4) .7065(2) .2799(4) .3507(2) .0301(8)
N(5) .8340(3) .2713(4) .4463(2) .0311(8)
N(6) .7793(2) .2030(4) .3168(2) .0248(8)
C(1) .6917(3) .2169(5) .1784(3) .0290(10)
C(2) .6605(3) .0624(5) .1579(2) .0280(10)
C(3) .5665(4) .0618(5) .1033(3) .0379(12)
C(4) .5000(4) .1284(6) .1371(3) .0429(12)
C(5) .5325(3) .1944(5) .2213(3) .0363(11)
C(6) .6149(3) .2974(5) .2132(3) .0289(11)
C(7) .6587(3) .3852(5) .2893(3) .0343(12)
C(8) .7365(4) .4782(5) .2673(3) .0403(13)
C(9) .8020(4) .4076(5) .2355(3) .0368(13)
C(10) .7864(3) .2503(5) .2289(3) .0270(10)
C(11) .6383(4) .3341(5) .1277(3) .0381(12)
C(12) .6974(3) -.0729(4) .2965(2) .0278(8)
C(13) .5862(3) .0514(5) .3574(3) .0299(10)
C(14) .6972(3) -.1076(4) .4496(2) .0252(8)
C(15) .7440(3) .3296(5) .4290(3) .0342(12)
C(16) .8594(3) .2080(4) .3754(3) .0280(8)
C(17) .6382(3) -.1465(4) .5048(3) .0279(8)
C(18) .6773(3) -.2062(5) .5814(3) .0334(10)
C(19) .7734(3) -.2254(5) .6004(3) .0366(12)
C(20) .8301(3) -.1854(5) .5441(3) .0393(12)
C(21) .7942(3) -.1239(5) .4691(3) .0333(11)
C(22) .8967(3) .2940(5) .5223(3) .0341(10)
C(23) .9104(4) .4300(5) .5546(3) .0421(13)
C(24) .9711(4) .4492(5) .6271(3) .0501(14)
C(25) 1.0185(4) .3342(6) .6675(3) .0498(15)
C(26) 1.0040(3) .2002(6) .6345(3) .0462(14)
C(27) .9438(3) .1783(5) .5621(3) .0348(11)
H(2) .711(5) .004(7) .141(4) ?
H(3) .555(4) .019(6) .051(3) ?
H(4) .442(4) .141(6) .105(4) ?
H(5) .481(3) .237(6) .253(3) ?
H(7) .613(4) .432(6) .318(3) ?
H(8) .736(3) .577(5) .276(3) ?
H(9) .862(4) .451(5) .217(3) ?
H(10) .837(3) .187(5) .215(3) ?
H(111) .601(4) .315(7) .074(4) ?
H(112) .673(5) .416(7) .112(4) ?
H(17) .566(3) -.144(5) .497(3) ?
H(18) .634(4) -.225(5) .615(3) ?
H(19) .792(4) -.257(7) .648(4) ?
H(20) .897(3) -.200(5) .557(3) ?
H(21) .836(3) -.100(5) .428(3) ?
H(23) .872(4) .507(6) .529(3) ?
H(24) .972(4) .539(6) .646(4) ?
H(25) 1.064(5) .363(8) .725(5) ?
H(26) 1.039(3) .114(5) .656(3) ?
H(27) .935(3) .090(5) .536(3) ?

loop_
_geom_angle_atom_site_label_1
_geom_angle_atom_site_label_2
_geom_angle_atom_site_label_3
_geom_angle
N(3) N(1) C(2) 112.6(3)
N(3) N(1) C(12) 109.2(2)
C(2) N(1) C(12) 129.6(3)
C(12) N(2) C(13) 111.1(3)
C(12) N(2) C(14) 124.1(3)
C(13) N(2) C(14) 124.5(3)
N(1) N(3) C(5) 112.4(2)
N(1) N(3) C(13) 109.3(3)
C(5) N(3) C(13) 130.7(3)
N(6) N(4) C(7) 111.5(2)
N(6) N(4) C(15) 108.0(3)
C(7) N(4) C(15) 117.7(3)
C(15) N(5) C(16) 110.6(3)
C(15) N(5) C(22) 124.3(3)
C(16) N(5) C(22) 124.3(4)
N(4) N(6) C(10) 111.3(3)
N(4) N(6) C(16) 107.5(3)
C(10) N(6) C(16) 118.2(3)
C(2) C(1) C(6) 110.1(3)
C(2) C(1) C(10) 121.5(3)
C(2) C(1) C(11) 117.3(4)
C(6) C(1) C(10) 110.1(3)
C(6) C(1) C(11) 59.8(3)
C(10) C(1) C(11) 119.2(4)
N(1) C(2) C(1) 108.0(3)
N(1) C(2) C(3) 102.6(3)
C(1) C(2) C(3) 109.9(3)
C(2) C(3) C(4) 113.5(4)
C(3) C(4) C(5) 114.8(5)
N(3) C(5) C(4) 102.7(3)
N(3) C(5) C(6) 108.3(3)
C(4) C(5) C(6) 108.7(3)
C(1) C(6) C(5) 109.2(3)
C(1) C(6) C(7) 109.2(3)
C(1) C(6) C(11) 60.1(3)
C(5) C(6) C(7) 119.7(3)
C(7) C(6) C(11) 119.4(3)
N(4) C(7) C(6) 105.8(3)
N(4) C(7) C(8) 104.7(3)
C(6) C(7) C(8) 110.8(3)
C(7) C(8) C(9) 113.6(4)
C(8) C(9) C(10) 114.6(4)
N(6) C(10) C(1) 105.6(3)
N(6) C(10) C(9) 104.70(10)
C(1) C(10) C(9) 110.9(4)
C(1) C(11) C(6) 60.1(3)
O(1) C(12) N(1) 126.9(3)
O(1) C(12) N(2) 127.5(3)
N(1) C(12) N(2) 105.5(3)
O(2) C(13) N(2) 128.3(4)
O(2) C(13) N(3) 127.5(4)
N(2) C(13) N(3) 104.1(3)
N(2) C(14) C(17) 120.2(3)
N(2) C(14) C(21) 118.6(3)
C(17) C(14) C(21) 121.3(3)
O(3) C(15) N(4) 126.4(4)
O(3) C(15) N(5) 127.5(4)
N(4) C(15) N(5) 106.1(3)
O(4) C(16) N(5) 127.0(4)
O(4) C(16) N(6) 126.2(4)
N(5) C(16) N(6) 106.7(3)
C(14) C(17) C(18) 118.5(4)
C(17) C(18) C(19) 120.5(4)
C(18) C(19) C(20) 119.5(4)
C(19) C(20) C(21) 121.4(4)
C(14) C(21) C(20) 118.7(3)
N(5) C(22) C(23) 120.0(4)
N(5) C(22) C(27) 119.1(4)
C(23) C(22) C(27) 121.0(4)
C(22) C(23) C(24) 118.5(4)
C(23) C(24) C(25) 121.3(5)
C(24) C(25) C(26) 119.4(5)
C(25) C(26) C(27) 120.9(4)
C(22) C(27) C(26) 119.0(4)

loop_
_geom_bond_atom_site_label_1
_geom_bond_atom_site_label_2
_geom_bond_distance
O(1) C(12) 1.213(5)
O(2) C(13) 1.203(5)
O(3) C(15) 1.204(6)
O(4) C(16) 1.213(5)
N(1) N(3) 1.422(4)
N(1) C(2) 1.490(5)
N(1) C(12) 1.352(4)
N(2) C(12) 1.403(5)
N(2) C(13) 1.412(5)
N(2) C(14) 1.434(4)
N(3) C(5) 1.493(5)
N(3) C(13) 1.374(5)
N(4) N(6) 1.450(4)
N(4) C(7) 1.500(5)
N(4) C(15) 1.388(5)
N(5) C(15) 1.400(6)
N(5) C(16) 1.393(6)
N(5) C(22) 1.435(5)
N(6) C(10) 1.511(5)
N(6) C(16) 1.387(5)
C(1) C(2) 1.544(6)
C(1) C(6) 1.519(6)
C(1) C(10) 1.520(5)
C(1) C(11) 1.519(6)
C(2) C(3) 1.508(6)
C(3) C(4) 1.330(8)
C(4) C(5) 1.511(6)
C(5) C(6) 1.556(6)
C(6) C(7) 1.542(6)
C(6) C(11) 1.515(7)
C(7) C(8) 1.508(7)
C(8) C(9) 1.321(7)
C(9) C(10) 1.499(6)
C(14) C(17) 1.373(6)
C(14) C(21) 1.398(5)
C(17) C(18) 1.405(6)
C(18) C(19) 1.388(6)
C(19) C(20) 1.365(6)
C(20) C(21) 1.378(6)
C(22) C(23) 1.387(6)
C(22) C(27) 1.392(6)
C(23) C(24) 1.371(6)
C(24) C(25) 1.385(7)
C(25) C(26) 1.375(7)
C(26) C(27) 1.371(6)
